data_2208586
loop_
_publ_author_name
'Bauri, A. K.'
'Foro, Sabine'
'Lindner, Hans-J\"org'
'Nayak, Sandip K.'

_publ_section_title
;
 Reinvestigation of seselin
;
_journal_coeditor_code DN6291
_journal_issue 4
_journal_name_full 'Acta Crystallographica Section E'
_journal_page_first o1340
_journal_page_last o1341
_journal_paper_doi 10.1107/S1600536806008221
_journal_volume 62
_journal_year 2006
_chemical_formula_iupac 'C14 H12 O3'
_chemical_formula_moiety 'C14 H12 O3'
_chemical_formula_sum 'C14 H12 O3'
_chemical_formula_weight 228.24
_chemical_melting_point 120
_chemical_name_common Seselin
_chemical_name_systematic
;
2',2'-dimethyl-3-pyreno[6'5:7,8]coumarin
;
_space_group_IT_number 14
_symmetry_cell_setting monoclinic
_symmetry_space_group_name_Hall '-P 2ybc'
_symmetry_space_group_name_H-M 'P 1 21/c 1'
_atom_sites_solution_hydrogens geom
_atom_sites_solution_primary direct
_atom_sites_solution_secondary difmap
_audit_creation_method SHELXL-97
_cell_angle_alpha 90.00
_cell_angle_beta 103.080(10)
_cell_angle_gamma 90.00
_cell_formula_units_Z 4
_cell_length_a 8.4280(10)
_cell_length_b 11.112(2)
_cell_length_c 12.324(2)
_cell_measurement_reflns_used 25
_cell_measurement_temperature 299(2)
_cell_measurement_theta_max 27.70
_cell_measurement_theta_min 5.38
_cell_volume 1124.2(3)
_computing_cell_refinement 'CAD-4/PC Software'
_computing_data_collection 'CAD-4/PC Software (Enraf--Nonius, 1993)'
_computing_data_reduction 'REDU4 (Stoe & Cie, 1987)'
_computing_molecular_graphics
;
ORTEPIII (Burnett & Johnson, 1996), ORTEP-3 for Windows (Farrugia,
1997) and
PLATON (Spek, 2003)
;
_computing_publication_material SHELXL97
_computing_structure_refinement 'SHELXL97 (Sheldrick, 1997)'
_computing_structure_solution 'SHELXS97 (Sheldrick, 1997)'
_diffrn_ambient_temperature 299(2)
_diffrn_measured_fraction_theta_full 1.000
_diffrn_measured_fraction_theta_max 1.000
_diffrn_measurement_device_type 'Enraf--Nonius CAD-4'
_diffrn_measurement_method \w/2\q
_diffrn_radiation_monochromator graphite
_diffrn_radiation_source 'fine-focus sealed tube'
_diffrn_radiation_type CuK\a
_diffrn_radiation_wavelength 1.54180
_diffrn_reflns_av_R_equivalents 0.0233
_diffrn_reflns_av_sigmaI/netI 0.0180
_diffrn_reflns_limit_h_max 10
_diffrn_reflns_limit_h_min -9
_diffrn_reflns_limit_k_max 7
_diffrn_reflns_limit_k_min -13
_diffrn_reflns_limit_l_max 0
_diffrn_reflns_limit_l_min -14
_diffrn_reflns_number 3435
_diffrn_reflns_theta_full 66.94
_diffrn_reflns_theta_max 66.94
_diffrn_reflns_theta_min 5.39
_diffrn_standards_decay_% 0.9
_diffrn_standards_interval_time 120
_diffrn_standards_number 3
_exptl_absorpt_coefficient_mu 0.775
_exptl_absorpt_correction_type none
_exptl_crystal_colour 'light yellow'
_exptl_crystal_density_diffrn 1.348
_exptl_crystal_density_method 'not measured'
_exptl_crystal_description prism
_exptl_crystal_F_000 480
_exptl_crystal_size_max 0.80
_exptl_crystal_size_mid 0.38
_exptl_crystal_size_min 0.30
_refine_diff_density_max 0.160
_refine_diff_density_min -0.271
_refine_ls_extinction_coef 0.082(4)
_refine_ls_extinction_expression Fc^*^=kFc[1+0.001xFc^2^\l^3^/sin(2\q)]^-1/4^
_refine_ls_extinction_method SHELXL97
_refine_ls_goodness_of_fit_ref 1.116
_refine_ls_hydrogen_treatment refxyz
_refine_ls_matrix_type full
_refine_ls_number_parameters 191
_refine_ls_number_reflns 2004
_refine_ls_number_restraints 0
_refine_ls_restrained_S_all 1.116
_refine_ls_R_factor_all 0.0482
_refine_ls_R_factor_gt 0.0451
_refine_ls_shift/su_max 0.002
_refine_ls_shift/su_mean 0.000
_refine_ls_structure_factor_coef Fsqd
_refine_ls_weighting_details 'calc w=1/[\s^2^(Fo^2^)+(0.0668P)^2^+0.1549P] where P=(Fo^2^+2Fc^2^)/3'
_refine_ls_weighting_scheme calc
_refine_ls_wR_factor_gt 0.1160
_refine_ls_wR_factor_ref 0.1193
_reflns_number_gt 1834
_reflns_number_total 2004
_reflns_threshold_expression I>2\s(I)
_cod_data_source_file dn6291.cif
_cod_data_source_block I
_cod_original_sg_symbol_H-M 'P 21/c'
_cod_database_code 2208586
_cod_database_fobs_code 2208586

loop_
_symmetry_equiv_pos_as_xyz
'x, y, z'
'-x, y+1/2, -z+1/2'
'-x, -y, -z'
'x, -y-1/2, z-1/2'

loop_
_atom_site_type_symbol
_atom_site_label
_atom_site_fract_x
_atom_site_fract_y
_atom_site_fract_z
_atom_site_U_iso_or_equiv
_atom_site_adp_type
_atom_site_calc_flag
_atom_site_occupancy
C C1 0.15728(15) 0.19104(11) 0.08977(10) 0.0412(3) Uani d 1
C C2 0.21043(18) 0.08416(12) 0.05208(13) 0.0525(4) Uani d 1
H H2 0.178(2) 0.0072(15) 0.0753(14) 0.063 Uiso d 1
C C3 0.30557(18) 0.08816(13) -0.02519(13) 0.0540(4) Uani d 1
H H3 0.340(2) 0.0163(16) -0.0508(14) 0.065 Uiso d 1
C C4 0.34820(15) 0.19772(12) -0.06634(11) 0.0447(4) Uani d 1
C C5 0.44068(17) 0.20838(15) -0.15091(12) 0.0541(4) Uani d 1
H H5 0.476(2) 0.1372(17) -0.1805(14) 0.065 Uiso d 1
C C6 0.47152(17) 0.31624(16) -0.18868(12) 0.0565(4) Uani d 1
H H6 0.528(2) 0.3307(15) -0.2445(14) 0.068 Uiso d 1
C C7 0.41383(16) 0.42564(14) -0.14792(11) 0.0503(4) Uani d 1
C C8 0.29445(15) 0.30311(11) -0.02564(10) 0.0382(3) Uani d 1
C C9 0.19953(14) 0.30315(10) 0.05391(10) 0.0373(3) Uani d 1
C C10 0.14622(16) 0.41074(11) 0.10257(10) 0.0427(3) Uani d 1
H H10 0.1980(18) 0.4848(14) 0.0958(13) 0.051 Uiso d 1
C C11 0.03097(16) 0.40070(12) 0.16004(10) 0.0443(3) Uani d 1
H H11 -0.0082(19) 0.4672(14) 0.1966(13) 0.053 Uiso d 1
C C12 -0.05011(15) 0.28219(11) 0.16920(10) 0.0413(3) Uani d 1
C C13 -0.09784(19) 0.26890(16) 0.28025(12) 0.0549(4) Uani d 1
H H13A -0.188(2) 0.3245(15) 0.2838(14) 0.066 Uiso d 1
H H13B -0.137(2) 0.1902(16) 0.2840(15) 0.066 Uiso d 1
H H13C -0.005(2) 0.2882(14) 0.3459(14) 0.066 Uiso d 1
C C14 -0.19581(18) 0.26483(15) 0.07215(12) 0.0542(4) Uani d 1
H H14A -0.277(2) 0.3268(16) 0.0704(14) 0.065 Uiso d 1
H H14B -0.247(2) 0.1874(16) 0.0774(14) 0.065 Uiso d 1
H H14C -0.159(2) 0.2711(15) 0.0013(16) 0.065 Uiso d 1
O O1 0.06529(11) 0.18385(8) 0.16772(8) 0.0485(3) Uani d 1
O O2 0.32864(11) 0.41358(8) -0.06463(7) 0.0453(3) Uani d 1
O O3 0.43164(14) 0.52618(11) -0.17852(9) 0.0702(4) Uani d 1

loop_
_atom_site_aniso_label
_atom_site_aniso_U_11
_atom_site_aniso_U_22
_atom_site_aniso_U_33
_atom_site_aniso_U_12
_atom_site_aniso_U_13
_atom_site_aniso_U_23
C1 0.0411(7) 0.0469(7) 0.0372(6) 0.0028(5) 0.0125(5) 0.0041(5)
C2 0.0573(8) 0.0403(7) 0.0622(9) 0.0051(6) 0.0182(7) 0.0057(6)
C3 0.0551(8) 0.0467(8) 0.0622(9) 0.0121(6) 0.0177(7) -0.0082(6)
C4 0.0386(7) 0.0557(8) 0.0409(7) 0.0074(5) 0.0113(5) -0.0062(5)
C5 0.0447(8) 0.0757(10) 0.0450(7) 0.0111(6) 0.0166(6) -0.0115(7)
C6 0.0434(7) 0.0917(11) 0.0396(7) 0.0066(7) 0.0204(6) -0.0007(7)
C7 0.0430(7) 0.0745(9) 0.0379(7) -0.0026(6) 0.0185(5) 0.0076(6)
C8 0.0367(6) 0.0473(7) 0.0319(6) 0.0005(5) 0.0105(5) -0.0002(4)
C9 0.0385(6) 0.0428(7) 0.0323(6) 0.0004(5) 0.0117(5) -0.0009(4)
C10 0.0517(7) 0.0415(7) 0.0396(7) -0.0029(5) 0.0202(5) -0.0022(5)
C11 0.0524(7) 0.0461(7) 0.0395(6) 0.0011(5) 0.0213(5) -0.0045(5)
C12 0.0429(7) 0.0500(7) 0.0345(6) 0.0019(5) 0.0159(5) 0.0025(5)
C13 0.0536(8) 0.0756(10) 0.0413(7) -0.0020(7) 0.0232(6) 0.0083(7)
C14 0.0532(8) 0.0628(9) 0.0462(8) -0.0012(7) 0.0103(6) -0.0063(6)
O1 0.0538(6) 0.0487(5) 0.0494(6) 0.0046(4) 0.0253(4) 0.0136(4)
O2 0.0513(5) 0.0509(6) 0.0405(5) -0.0014(4) 0.0246(4) 0.0020(4)
O3 0.0795(8) 0.0788(8) 0.0644(7) -0.0057(6) 0.0417(6) 0.0166(6)

loop_
_atom_type_symbol
_atom_type_description
_atom_type_scat_dispersion_real
_atom_type_scat_dispersion_imag
_atom_type_scat_source
C C 0.0181 0.0091 'International Tables Vol C Tables 4.2.6.8 and 6.1.1.4'
H H 0.0000 0.0000 'International Tables Vol C Tables 4.2.6.8 and 6.1.1.4'
O O 0.0492 0.0322 'International Tables Vol C Tables 4.2.6.8 and 6.1.1.4'

loop_
_geom_angle_atom_site_label_1
_geom_angle_atom_site_label_2
_geom_angle_atom_site_label_3
_geom_angle
O1 C1 C2 117.60(11)
O1 C1 C9 120.08(11)
C2 C1 C9 122.28(12)
C3 C2 C1 119.14(12)
C3 C2 H2 118.8(10)
C1 C2 H2 121.9(10)
C2 C3 C4 121.12(12)
C2 C3 H3 118.8(11)
C4 C3 H3 120.1(11)
C8 C4 C3 118.16(12)
C8 C4 C5 117.76(12)
C3 C4 C5 124.06(12)
C6 C5 C4 120.46(13)
C6 C5 H5 120.9(10)
C4 C5 H5 118.6(10)
C5 C6 C7 121.95(12)
C5 C6 H6 125.7(11)
C7 C6 H6 112.3(11)
O3 C7 O2 116.46(13)
O3 C7 C6 126.88(12)
O2 C7 C6 116.66(12)
O2 C8 C4 121.06(11)
O2 C8 C9 116.36(10)
C4 C8 C9 122.56(11)
C1 C9 C8 116.71(10)
C1 C9 C10 118.62(11)
C8 C9 C10 124.66(11)
C11 C10 C9 118.81(12)
C11 C10 H10 121.9(9)
C9 C10 H10 119.2(9)
C10 C11 C12 120.93(11)
C10 C11 H11 123.7(9)
C12 C11 H11 115.4(9)
O1 C12 C11 109.80(10)
O1 C12 C13 104.52(10)
C11 C12 C13 111.80(11)
O1 C12 C14 108.41(10)
C11 C12 C14 110.66(11)
C13 C12 C14 111.42(11)
C12 C13 H13A 110.0(10)
C12 C13 H13B 107.5(11)
H13A C13 H13B 107.4(14)
C12 C13 H13C 112.5(9)
H13A C13 H13C 107.3(13)
H13B C13 H13C 112.0(14)
C12 C14 H14A 111.7(10)
C12 C14 H14B 110.5(10)
H14A C14 H14B 108.1(14)
C12 C14 H14C 109.1(10)
H14A C14 H14C 106.9(14)
H14B C14 H14C 110.6(14)
C1 O1 C12 116.67(9)
C8 O2 C7 122.06(10)

loop_
_geom_bond_atom_site_label_1
_geom_bond_atom_site_label_2
_geom_bond_distance
C1 O1 1.3665(14)
C1 C2 1.3860(18)
C1 C9 1.3947(17)
C2 C3 1.377(2)
C2 H2 0.960(17)
C3 C4 1.397(2)
C3 H3 0.928(18)
C4 C8 1.3897(17)
C4 C5 1.4407(19)
C5 C6 1.333(2)
C5 H5 0.947(18)
C6 C7 1.441(2)
C6 H6 0.937(17)
C7 O3 1.1994(18)
C7 O2 1.3859(14)
C8 O2 1.3724(15)
C8 C9 1.3986(17)
C9 C10 1.4535(17)
C10 C11 1.3301(17)
C10 H10 0.944(15)
C11 C12 1.4996(18)
C11 H11 0.962(16)
C12 O1 1.4657(15)
C12 C13 1.5185(17)
C12 C14 1.5202(18)
C13 H13A 0.988(17)
C13 H13B 0.939(17)
C13 H13C 1.015(18)
C14 H14A 0.969(18)
C14 H14B 0.970(17)
C14 H14C 0.991(19)

loop_
_geom_hbond_atom_site_label_D
_geom_hbond_atom_site_label_H
_geom_hbond_atom_site_label_A
_geom_hbond_site_symmetry_A
_geom_hbond_distance_DH
_geom_hbond_distance_HA
_geom_hbond_distance_DA
_geom_hbond_angle_DHA
C5 H5 O3 2_644 0.947(18) 2.400(18) 3.2710(17) 152.9(14)

loop_
_geom_torsion_atom_site_label_1
_geom_torsion_atom_site_label_2
_geom_torsion_atom_site_label_3
_geom_torsion_atom_site_label_4
_geom_torsion
O1 C1 C2 C3 -178.99(12)
C9 C1 C2 C3 -1.4(2)
C1 C2 C3 C4 -0.4(2)
C2 C3 C4 C8 1.2(2)
C2 C3 C4 C5 -176.96(12)
C8 C4 C5 C6 -0.5(2)
C3 C4 C5 C6 177.59(14)
C4 C5 C6 C7 -0.4(2)
C5 C6 C7 O3 -177.97(15)
C5 C6 C7 O2 2.0(2)
C3 C4 C8 O2 -178.35(11)
C5 C4 C8 O2 -0.11(19)
C3 C4 C8 C9 -0.3(2)
C5 C4 C8 C9 177.95(10)
O1 C1 C9 C8 179.73(10)
C2 C1 C9 C8 2.2(2)
O1 C1 C9 C10 1.09(19)
C2 C1 C9 C10 -176.48(12)
O2 C8 C9 C1 176.83(10)
C4 C8 C9 C1 -1.32(19)
O2 C8 C9 C10 -4.62(19)
C4 C8 C9 C10 177.23(11)
C1 C9 C10 C11 -14.67(19)
C8 C9 C10 C11 166.81(12)
C9 C10 C11 C12 -3.58(19)
C10 C11 C12 O1 31.95(16)
C10 C11 C12 C13 147.48(13)
C10 C11 C12 C14 -87.68(15)
C2 C1 O1 C12 -152.23(12)
C9 C1 O1 C12 30.09(16)
C11 C12 O1 C1 -44.76(14)
C13 C12 O1 C1 -164.83(11)
C14 C12 O1 C1 76.24(13)
C4 C8 O2 C7 1.78(19)
C9 C8 O2 C7 -176.40(10)
O3 C7 O2 C8 177.31(12)
C6 C7 O2 C8 -2.64(18)

loop_
_cod_related_entry_id
_cod_related_entry_database
_cod_related_entry_code
1 ChemSpider 61531
